data_2102359
loop_
_publ_author_name
'Marsh, Richard E.'

_publ_section_title
;
 Space group <i>Cc</i>: an update
;
_journal_issue 2
_journal_name_full 'Acta Crystallographica Section B'
_journal_page_first 252
_journal_page_last 253
_journal_paper_doi 10.1107/S0108768104003878
_journal_volume 60
_journal_year 2004
_chemical_formula_moiety 'C8 H20 N, C34 H25 O S4 Mo, 0.5(C2 H3 N)'
_chemical_formula_sum 'C43 H46.5 Mo N1.5 O S4'
_space_group_crystal_system monoclinic
_space_group_IT_number 15
_symmetry_space_group_name_H-M 'C 1 2/c 1'
_audit_creation_method CRYM
_cell_angle_alpha 90
_cell_angle_beta 99.03
_cell_angle_gamma 90
_cell_formula_units_Z 8
_cell_length_a 44.1880
_cell_length_b 9.8658
_cell_length_c 19.6725
_cell_volume 8469.935
_cod_data_source_file bk0142.cif
_cod_data_source_block IDELUY
_cod_depositor_comments
;
 Adding the _cell_formula_units_Z data item.

 Antanas Vaitkus,
 2017-08-05

  Added moiety chemical formula from Marsh (2004) paper.
  The summary chemical formula is calculated from moiety formula using
  AdHocParser
  (svn://www.crystallography.net/cod-tools/trunk/Formulae/AdHocParser.yp,
  revision 1441.)

  Andrius Merkys
  2013-11-11
;
_cod_original_sg_symbol_H-M C2/c
_cod_database_code 2102359

loop_
_atom_site_label
_atom_site_type_symbol
_atom_site_fract_x
_atom_site_fract_y
_atom_site_fract_z
Mo1 Mo 0.14510 -0.27655 0.25250
S1 S 0.16020 -0.13400 0.17030
S2 S 0.19200 -0.37995 0.24605
S3 S 0.09645 -0.25050 0.19020
S4 S 0.12875 -0.49690 0.26080
O1 O 0.14795 -0.18445 0.33655
N1 N 0.36130 0.05200 0.50460
C1 C 0.19850 -0.17150 0.16200
C2 C 0.21255 -0.27920 0.19450
C3 C 0.07460 -0.39780 0.20050
C4 C 0.08890 -0.50695 0.23150
C5 C 0.21170 -0.08315 0.11195
C6 C 0.21505 0.05385 0.12235
C7 C 0.22580 0.13515 0.07525
C8 C 0.23275 0.07825 0.01505
C9 C 0.22980 -0.05735 0.00360
C10 C 0.21970 -0.13790 0.05235
C11 C 0.24435 -0.32300 0.19145
C12 C 0.29855 -0.27305 0.19805
C13 C 0.26860 -0.23095 0.19930
C14 C 0.30510 -0.40840 0.18875
C15 C 0.28145 -0.50075 0.18095
C16 C 0.25135 -0.45990 0.18200
C17 C 0.07510 -0.63760 0.24675
C18 C 0.04990 -0.64135 0.27970
C19 C 0.03740 -0.76250 0.29700
C20 C 0.05070 -0.88040 0.27945
C21 C 0.07565 -0.88265 0.24535
C22 C 0.08780 -0.75945 0.22970
C23 C 0.04190 -0.39045 0.16885
C24 C 0.02470 -0.27845 0.17810
C25 C -0.00600 -0.26935 0.14815
C26 C -0.01965 -0.37165 0.10930
C27 C -0.00310 -0.48385 0.09790
C28 C 0.02760 -0.49525 0.12845
C29 C 0.13280 -0.14795 0.38895
C30 C 0.10190 -0.15775 0.38255
C31 C 0.08770 -0.11950 0.43690
C32 C 0.10475 -0.07430 0.49840
C33 C 0.13580 -0.06815 0.50375
C34 C 0.15010 -0.10455 0.44945
C69 C 0.39225 -0.01190 0.52015
C70 C 0.41445 0.05550 0.47965
C71 C 0.36220 0.20245 0.51700
C72 C 0.37640 0.24400 0.58900
C73 C 0.34655 0.03370 0.42955
C74 C 0.34240 -0.11345 0.40545
C75 C 0.34250 -0.01905 0.55270
C76 C 0.30935 0.02970 0.54950
H1 H 0.20985 0.09215 0.16180
H2 H 0.22795 0.22595 0.08270
H3 H 0.23965 0.13310 -0.01695
H4 H 0.23450 -0.09505 -0.03670
H5 H 0.21820 -0.23100 0.04530
H6 H 0.31430 -0.20980 0.20350
H7 H 0.26465 -0.13955 0.20555
H8 H 0.32515 -0.43635 0.18785
H9 H 0.28565 -0.59185 0.17500
H10 H 0.23575 -0.52395 0.17645
H11 H 0.04105 -0.56030 0.29030
H12 H 0.02065 -0.76375 0.31990
H13 H 0.04275 -0.96195 0.28945
H14 H 0.08435 -0.96160 0.23650
H15 H 0.10480 -0.75795 0.20735
H16 H 0.03365 -0.20710 0.20490
H17 H -0.01695 -0.19555 0.15355
H18 H -0.03950 -0.36335 0.09055
H19 H -0.01220 -0.55270 0.06965
H20 H 0.03855 -0.57300 0.12170
H21 H 0.09050 -0.18990 0.34210
H22 H 0.06645 -0.12345 0.43230
H23 H 0.09510 -0.04925 0.53505
H24 H 0.14745 -0.03870 0.54450
H25 H 0.17125 -0.10040 0.45350
H51 H 0.39035 -0.10315 0.50490
H52 H 0.39695 -0.01420 0.56620
H53 H 0.43355 0.01255 0.49155
H54 H 0.41635 0.14560 0.49050
H55 H 0.40695 0.04825 0.43195
H56 H 0.34145 0.23745 0.50790
H57 H 0.37360 0.24425 0.48440
H58 H 0.37585 0.34040 0.59315
H59 H 0.39725 0.21420 0.59810
H60 H 0.36515 0.20370 0.62135
H61 H 0.32680 0.07675 0.42265
H62 H 0.35905 0.07940 0.40065
H63 H 0.33170 -0.11475 0.35975
H64 H 0.33115 -0.16300 0.43495
H65 H 0.36190 -0.15420 0.40660
H66 H 0.34160 -0.11230 0.53755
H67 H 0.35420 -0.01630 0.59870
H68 H 0.29950 -0.02090 0.58135
H69 H 0.29865 0.01690 0.50405
H70 H 0.30935 0.12360 0.56095
